data_4310974
loop_
_publ_author_name
'Kirill A. Kovnir'
'Julia V. Zaikina'
'Lyudmila N. Reshetova'
'Andrei V. Olenev'
'Evgeny V. Dikarev'
'Andrei V. Shevelkov'

_publ_contact_author
;
        Andrei V. Shevelkov
        Inorganic Synthesis Laboratory
        Moscow State University
        Leninskie Gory 1/3
        119992 Moscow
        Russia
;
_publ_section_title
;
 Unusually High Chemical Compressibility of Normally Rigid Type-I
 Clathrate Framework: Synthesis and Structural Study of Sn24P19.3BrxI8-x
 Solid Solution, the Prospective Thermoelectric Material
;
_journal_name_full 'Inorganic Chemistry'
_journal_page_first 3230
_journal_page_last 3236
_journal_paper_doi 10.1021/ic035097f
_journal_volume 43
_journal_year 2004
_chemical_formula_moiety '(Sn24P19.2), (Br2.35I5.65)'
_chemical_formula_sum 'Br2.35 I5.65 P19.2 Sn24'
_chemical_formula_weight 4347.96
_chemical_melting_point ?
_chemical_name_systematic 'tin phosphide bromide iodide'
_space_group_IT_number 223
_symmetry_cell_setting cubic
_symmetry_space_group_name_Hall '-P 4n 2 3'
_symmetry_space_group_name_H-M 'P m -3 n'
_atom_sites_solution_hydrogens geom
_atom_sites_solution_primary direct
_atom_sites_solution_secondary difmap
_audit_creation_method SHELXL-97
_cell_angle_alpha 90.00
_cell_angle_beta 90.00
_cell_angle_gamma 90.00
_cell_formula_units_Z 1
_cell_length_a 10.9200(10)
_cell_length_b 10.9200(10)
_cell_length_c 10.9200(10)
_cell_measurement_reflns_used 24
_cell_measurement_temperature 293(2)
_cell_measurement_theta_max 13.99
_cell_measurement_theta_min 11.23
_cell_volume 1302.2(2)
_computing_cell_refinement 'CAD4 (Nonius)'
_computing_data_collection 'CAD4 (Nonius)'
_computing_data_reduction 'XCAD7 (P.McArdle, 1999)'
_computing_molecular_graphics 'SHELXL-97 (Sheldrick, 1997)'
_computing_publication_material 'SHELXL-97 (Sheldrick, 1997)'
_computing_structure_refinement 'SHELXL-97 (Sheldrick, 1997)'
_computing_structure_solution 'SHELXS-97 (Sheldrick, 1997)'
_diffrn_ambient_temperature 293(2)
_diffrn_measured_fraction_theta_full 1.000
_diffrn_measured_fraction_theta_max 1.000
_diffrn_measurement_device_type 'Nonius CAD4F'
_diffrn_measurement_method \w--2\q
_diffrn_radiation_monochromator graphite
_diffrn_radiation_source 'fine-focus sealed tube'
_diffrn_radiation_type MoK\a
_diffrn_radiation_wavelength 0.71073
_diffrn_reflns_av_R_equivalents 0.0757
_diffrn_reflns_av_sigmaI/netI 0.0456
_diffrn_reflns_limit_h_max 14
_diffrn_reflns_limit_h_min 0
_diffrn_reflns_limit_k_max 14
_diffrn_reflns_limit_k_min -2
_diffrn_reflns_limit_l_max 0
_diffrn_reflns_limit_l_min -14
_diffrn_reflns_number 1663
_diffrn_reflns_theta_full 27.84
_diffrn_reflns_theta_max 27.84
_diffrn_reflns_theta_min 2.64
_diffrn_standards_decay_% 0
_diffrn_standards_interval_time 120
_diffrn_standards_number 1
_exptl_absorpt_coefficient_mu 17.024
_exptl_absorpt_correction_T_max 0.2808
_exptl_absorpt_correction_T_min 0.0231
_exptl_absorpt_correction_type 'psi-scan corrections'
_exptl_crystal_colour black
_exptl_crystal_density_diffrn 5.545
_exptl_crystal_density_meas ?
_exptl_crystal_density_method .
_exptl_crystal_description block
_exptl_crystal_F_000 1870
_exptl_crystal_size_max 0.90
_exptl_crystal_size_mid 0.80
_exptl_crystal_size_min 0.10
_refine_diff_density_max 1.315
_refine_diff_density_min -0.888
_refine_diff_density_rms 0.232
_refine_ls_extinction_coef 0.00033(6)
_refine_ls_extinction_expression Fc^*^=kFc[1+0.001xFc^2^\l^3^/sin(2\q)]^-1/4^
_refine_ls_extinction_method SHELXL
_refine_ls_goodness_of_fit_ref 1.073
_refine_ls_hydrogen_treatment mixed
_refine_ls_matrix_type full
_refine_ls_number_parameters 25
_refine_ls_number_reflns 310
_refine_ls_number_restraints 0
_refine_ls_restrained_S_all 1.073
_refine_ls_R_factor_all 0.0402
_refine_ls_R_factor_gt 0.0275
_refine_ls_shift/su_max 0.000
_refine_ls_shift/su_mean 0.000
_refine_ls_structure_factor_coef Fsqd
_refine_ls_weighting_details 'calc w=1/[\s^2^(Fo^2^)+(0.0000P)^2^+0.0000P] where P=(Fo^2^+2Fc^2^)/3'
_refine_ls_weighting_scheme calc
_refine_ls_wR_factor_gt 0.0411
_refine_ls_wR_factor_ref 0.0445
_reflns_number_gt 264
_reflns_number_total 310
_reflns_threshold_expression >2sigma(I)
_cod_data_source_file ic035097fsi20030917_071526_01.cif
_cod_data_source_block xl1
_cod_depositor_comments
;
The following automatic conversions were performed:
'_publ_contact_autor' tag replaced with
'_publ_contact_author'.

'_atom_site_symetry_multiplicity' tag
replaced with '_atom_site_symmetry_multiplicity'.

Automatic conversion script
Id: cif_correct_tags 1440 2010-10-19 06:21:57Z saulius 

The following automatic conversions were performed:

'_chemical_melting_point' value 'not measured' was changed to '?' -
the value is undefined or not given.

Automatic conversion script
Id: cif_fix_values 1569 2011-02-09 13:29:24Z adriana 
;
_cod_original_formula_sum 'Br2.35 I5.65 P19.20 Sn24'
_cod_database_code 4310974

loop_
_symmetry_equiv_pos_as_xyz
'x, y, z'
'-x, -y, z'
'-x, y, -z'
'x, -y, -z'
'z, x, y'
'z, -x, -y'
'-z, -x, y'
'-z, x, -y'
'y, z, x'
'-y, z, -x'
'y, -z, -x'
'-y, -z, x'
'y+1/2, x+1/2, -z+1/2'
'-y+1/2, -x+1/2, -z+1/2'
'y+1/2, -x+1/2, z+1/2'
'-y+1/2, x+1/2, z+1/2'
'x+1/2, z+1/2, -y+1/2'
'-x+1/2, z+1/2, y+1/2'
'-x+1/2, -z+1/2, -y+1/2'
'x+1/2, -z+1/2, y+1/2'
'z+1/2, y+1/2, -x+1/2'
'z+1/2, -y+1/2, x+1/2'
'-z+1/2, y+1/2, x+1/2'
'-z+1/2, -y+1/2, -x+1/2'
'-x, -y, -z'
'x, y, -z'
'x, -y, z'
'-x, y, z'
'-z, -x, -y'
'-z, x, y'
'z, x, -y'
'z, -x, y'
'-y, -z, -x'
'y, -z, x'
'-y, z, x'
'y, z, -x'
'-y-1/2, -x-1/2, z-1/2'
'y-1/2, x-1/2, z-1/2'
'-y-1/2, x-1/2, -z-1/2'
'y-1/2, -x-1/2, -z-1/2'
'-x-1/2, -z-1/2, y-1/2'
'x-1/2, -z-1/2, -y-1/2'
'x-1/2, z-1/2, y-1/2'
'-x-1/2, z-1/2, -y-1/2'
'-z-1/2, -y-1/2, x-1/2'
'-z-1/2, y-1/2, -x-1/2'
'z-1/2, -y-1/2, -x-1/2'
'z-1/2, y-1/2, x-1/2'

loop_
_atom_site_label
_atom_site_type_symbol
_atom_site_fract_x
_atom_site_fract_y
_atom_site_fract_z
_atom_site_U_iso_or_equiv
_atom_site_adp_type
_atom_site_occupancy
_atom_site_symmetry_multiplicity
_atom_site_calc_flag
_atom_site_refinement_flags
_atom_site_disorder_assembly
_atom_site_disorder_group
Br1 Br 0.0000 0.0000 0.0000 0.0164(6) Uani 0.359(19) 24 d SP . .
I1 I 0.0000 0.0000 0.0000 0.0164(6) Uani 0.641(19) 24 d SP . .
I2 I 0.5000 0.0000 0.2500 0.0189(3) Uani 0.728(4) 8 d SP . .
Br2 Br 0.5000 0.0000 0.2500 0.0189(3) Uani 0.27 8 d SP . .
Sn1 Sn 0.3083(3) 0.1123(4) 0.0000 0.0133(6) Uani 0.526(11) 2 d SP . .
Sn2 Sn 0.3425(4) 0.1527(4) 0.0000 0.0152(7) Uani 0.474(11) 2 d SP . .
P1 P 0.19163(10) 0.19163(10) 0.19163(10) 0.0103(4) Uani 1 3 d S . .
P2 P 0.5000 0.2500 0.0000 0.0099(17) Uani 0.526(11) 8 d SP . .

loop_
_atom_site_aniso_label
_atom_site_aniso_U_11
_atom_site_aniso_U_22
_atom_site_aniso_U_33
_atom_site_aniso_U_23
_atom_site_aniso_U_13
_atom_site_aniso_U_12
Br1 0.0164(6) 0.0164(6) 0.0164(6) 0.000 0.000 0.000
I1 0.0164(6) 0.0164(6) 0.0164(6) 0.000 0.000 0.000
I2 0.0218(4) 0.0218(4) 0.0131(5) 0.000 0.000 0.000
Br2 0.0218(4) 0.0218(4) 0.0131(5) 0.000 0.000 0.000
Sn1 0.0147(8) 0.0129(11) 0.0122(5) 0.000 0.000 -0.0010(8)
Sn2 0.0193(11) 0.0127(12) 0.0137(5) 0.000 0.000 -0.0015(10)
P1 0.0103(4) 0.0103(4) 0.0103(4) -0.0002(4) -0.0002(4) -0.0002(4)
P2 0.009(2) 0.011(3) 0.009(2) 0.000 0.000 0.000

loop_
_atom_type_symbol
_atom_type_description
_atom_type_scat_dispersion_real
_atom_type_scat_dispersion_imag
_atom_type_scat_source
P P 0.1023 0.0942 'International Tables Vol C Tables 4.2.6.8 and 6.1.1.4'
Br Br -0.2901 2.4595 'International Tables Vol C Tables 4.2.6.8 and 6.1.1.4'
Sn Sn -0.6537 1.4246 'International Tables Vol C Tables 4.2.6.8 and 6.1.1.4'
I I -0.4742 1.8119 'International Tables Vol C Tables 4.2.6.8 and 6.1.1.4'

loop_
_geom_angle_atom_site_label_1
_geom_angle_atom_site_label_2
_geom_angle_atom_site_label_3
_geom_angle
_geom_angle_site_symmetry_1
_geom_angle_site_symmetry_3
_geom_angle_publ_flag
Sn2 Sn1 Sn1 139.8(2) . 27 ?
Sn2 Sn1 P2 14.1(2) . . ?
Sn1 Sn1 P2 125.70(4) 27 . ?
Sn2 Sn1 P1 93.6(2) . . ?
Sn1 Sn1 P1 109.48(11) 27 . ?
P2 Sn1 P1 101.74(14) . . ?
Sn2 Sn1 P1 93.6(2) . 26 ?
Sn1 Sn1 P1 109.48(11) 27 26 ?
P2 Sn1 P1 101.74(14) . 26 ?
P1 Sn1 P1 107.26(6) . 26 ?
Sn2 Sn1 Sn2 132.4(3) . 27 ?
Sn1 Sn1 Sn2 7.36(4) 27 27 ?
P2 Sn1 Sn2 118.34(7) . 27 ?
P1 Sn1 Sn2 113.18(10) . 27 ?
P1 Sn1 Sn2 113.18(10) 26 27 ?
Sn1 Sn2 P2 161.9(3) . . ?
Sn1 Sn2 P1 74.1(2) . 26 ?
P2 Sn2 P1 115.92(15) . 26 ?
Sn1 Sn2 P1 74.1(2) . . ?
P2 Sn2 P1 115.92(15) . . ?
P1 Sn2 P1 101.76(12) 26 . ?
Sn1 Sn2 Sn1 32.9(2) . 27 ?
P2 Sn2 Sn1 129.07(9) . 27 ?
P1 Sn2 Sn1 94.47(12) 26 27 ?
P1 Sn2 Sn1 94.47(12) . 27 ?
Sn1 Sn2 Sn2 147.80(3) . 47_666 ?
P2 Sn2 Sn2 36.98(3) . 47_666 ?
P1 Sn2 Sn2 129.41(18) 26 47_666 ?
P1 Sn2 Sn2 78.97(13) . 47_666 ?
Sn1 Sn2 Sn2 136.11(8) 27 47_666 ?
Sn1 Sn2 Sn2 147.80(3) . 45_665 ?
P2 Sn2 Sn2 36.98(3) . 45_665 ?
P1 Sn2 Sn2 78.97(13) 26 45_665 ?
P1 Sn2 Sn2 129.41(18) . 45_665 ?
Sn1 Sn2 Sn2 136.11(8) 27 45_665 ?
Sn2 Sn2 Sn2 64.35(7) 47_666 45_665 ?
P1 P1 Sn1 111.99(11) 14 9 ?
P1 P1 Sn1 111.99(11) 14 5 ?
Sn1 P1 Sn1 106.84(12) 9 5 ?
P1 P1 Sn1 111.99(11) 14 . ?
Sn1 P1 Sn1 106.84(12) 9 . ?
Sn1 P1 Sn1 106.84(12) 5 . ?
P1 P1 Sn2 100.72(13) 14 . ?
Sn1 P1 Sn2 117.22(11) 9 . ?
Sn1 P1 Sn2 108.09(11) 5 . ?
Sn1 P1 Sn2 12.37(3) . . ?
P1 P1 Sn2 100.72(13) 14 5 ?
Sn1 P1 Sn2 108.09(11) 9 5 ?
Sn1 P1 Sn2 12.37(3) 5 5 ?
Sn1 P1 Sn2 117.22(11) . 5 ?
Sn2 P1 Sn2 116.62(8) . 5 ?
P1 P1 Sn2 100.72(12) 14 9 ?
Sn1 P1 Sn2 12.37(3) 9 9 ?
Sn1 P1 Sn2 117.22(11) 5 9 ?
Sn1 P1 Sn2 108.09(11) . 9 ?
Sn2 P1 Sn2 116.62(8) . 9 ?
Sn2 P1 Sn2 116.62(8) 5 9 ?
Sn2 P2 Sn2 106.03(6) . 47_666 ?
Sn2 P2 Sn2 106.03(6) . 45_665 ?
Sn2 P2 Sn2 116.59(12) 47_666 45_665 ?
Sn2 P2 Sn2 116.59(12) . 3_655 ?
Sn2 P2 Sn2 106.03(6) 47_666 3_655 ?
Sn2 P2 Sn2 106.03(6) 45_665 3_655 ?
Sn2 P2 Sn1 3.99(6) . . ?
Sn2 P2 Sn1 107.86(4) 47_666 . ?
Sn2 P2 Sn1 107.86(4) 45_665 . ?
Sn2 P2 Sn1 112.60(9) 3_655 . ?
Sn2 P2 Sn1 107.86(4) . 47_666 ?
Sn2 P2 Sn1 3.99(6) 47_666 47_666 ?
Sn2 P2 Sn1 112.60(9) 45_665 47_666 ?
Sn2 P2 Sn1 107.86(4) 3_655 47_666 ?
Sn1 P2 Sn1 109.91(4) . 47_666 ?
Sn2 P2 Sn1 107.86(4) . 45_665 ?
Sn2 P2 Sn1 112.60(9) 47_666 45_665 ?
Sn2 P2 Sn1 3.99(6) 45_665 45_665 ?
Sn2 P2 Sn1 107.86(4) 3_655 45_665 ?
Sn1 P2 Sn1 109.91(4) . 45_665 ?
Sn1 P2 Sn1 108.60(9) 47_666 45_665 ?
Sn2 P2 Sn1 112.60(9) . 3_655 ?
Sn2 P2 Sn1 107.86(4) 47_666 3_655 ?
Sn2 P2 Sn1 107.86(4) 45_665 3_655 ?
Sn2 P2 Sn1 3.99(6) 3_655 3_655 ?
Sn1 P2 Sn1 108.60(9) . 3_655 ?
Sn1 P2 Sn1 109.91(4) 47_666 3_655 ?
Sn1 P2 Sn1 109.91(4) 45_665 3_655 ?

loop_
_geom_bond_atom_site_label_1
_geom_bond_atom_site_label_2
_geom_bond_distance
_geom_bond_site_symmetry_2
_geom_bond_publ_flag
Sn1 Sn2 0.5789(15) . n
Sn1 Sn1 2.452(9) 27 n
Sn1 P2 2.578(5) . y
Sn1 P1 2.5987(11) . y
Sn1 P1 2.5987(11) 26 y
Sn1 Sn2 2.918(9) 27 n
Sn2 P2 2.021(6) . n
Sn2 P1 2.697(2) 26 y
Sn2 P1 2.697(2) . y
Sn2 Sn1 2.918(9) 27 y
Sn2 Sn2 3.229(11) 47_666 y
Sn2 Sn2 3.229(11) 45_665 y
P1 P1 2.208(4) 14 y
P1 Sn1 2.5987(11) 9 y
P1 Sn1 2.5987(11) 5 y
P1 Sn2 2.697(2) 5 y
P1 Sn2 2.697(2) 9 y
P2 Sn2 2.021(6) 47_666 n
P2 Sn2 2.021(6) 45_665 n
P2 Sn2 2.021(6) 3_655 n
P2 Sn1 2.578(5) 47_666 y
P2 Sn1 2.578(5) 45_665 y
P2 Sn1 2.578(5) 3_655 y
